data_4024978
loop_
_publ_author_name
'Braulio Rodriguez-Molina'
'Ma. Eugenia Ochoa'
'Norberto Farf\'an'
'Rosa Santillan'
'Miguel A. Garc\'ia-Garibay'

_publ_contact_author_address
;     
      Chemistry and Biochemistry Department
      University of California Los Angeles
      Charles E. Young Drive East
      Los Angeles, CA 90095
      USA    
;
_publ_contact_author_email mgg@chem.ucla.edu
_publ_contact_author_name 'Miguel A. Garcia-Garibay'
_publ_contact_author_phone '310 825 3159'
_publ_section_title
;
Synthesis, Characterization, and Rotational Dynamics of Crystalline
Molecular Compasses with N-Heterocyclic Rotators
;
_journal_name_full 'Journal of Organic Chemistry'
_journal_page_first 8554
_journal_page_last 8565
_journal_paper_doi 10.1021/jo901261j
_journal_volume 74
_journal_year 2009
_chemical_formula_moiety 'C46 H32 N2, C H Cl3'
_chemical_formula_sum 'C47 H33 Cl3 N2'
_chemical_formula_weight 732.1
_chemical_name_systematic
;
 3,6-Bis(3,3,3-triphenylpropynyl)pyridazine
;
_space_group_IT_number 14
_symmetry_cell_setting monoclinic
_symmetry_Int_Tables_number 14
_symmetry_space_group_name_Hall '-P 2yn'
_symmetry_space_group_name_H-M 'P 1 21/n 1'
_atom_sites_solution_hydrogens geom
_atom_sites_solution_primary direct
_atom_sites_solution_secondary difmap
_audit_conform_dict_location ftp://ftp.iucr.org/pub/cif_core.dic
_audit_conform_dict_name cif_core.dic
_audit_conform_dict_version 2.4
_audit_creation_date 2009-05-18T03:02:30-00:00
_audit_creation_method 'WinGX routine CIF_UPDATE'
_cell_angle_alpha 90
_cell_angle_beta 100.8790(10)
_cell_angle_gamma 90
_cell_formula_units_Z 4
_cell_length_a 14.4478(3)
_cell_length_b 18.0104(3)
_cell_length_c 14.8609(4)
_cell_measurement_reflns_used 8538
_cell_measurement_temperature 293(2)
_cell_measurement_theta_max 27.485
_cell_measurement_theta_min 3.395
_cell_measurement_wavelength 0.71073
_cell_volume 3797.47(14)
_computing_cell_refinement 'HKL Scalepack (Otwinowski & Minor 1997)'
_computing_data_collection 'Collect (Nonius BV, 1997-2000)'
_computing_data_reduction 'HKL Denzo and Scalepack (Otwinowski & Minor 1997)'
_computing_molecular_graphics 'Ortep-3 for Windows (Farrugia, 1997)'
_computing_publication_material 'WinGX publication routines (Farrugia, 1999)'
_computing_structure_refinement 'SHELXL-97 (Sheldrick, 2008)'
_computing_structure_solution 'SHELXS-97 (Sheldrick, 1997)'
_diffrn_ambient_temperature 293(2)
_diffrn_detector 'CCD plate'
_diffrn_detector_area_resol_mean 9
_diffrn_measured_fraction_theta_full 0.981
_diffrn_measured_fraction_theta_max 0.981
_diffrn_measurement_device '95mm CCD camera on \k-goniostat'
_diffrn_measurement_device_type KappaCCD
_diffrn_measurement_method 'CCD rotation images, thick slices'
_diffrn_orient_matrix_type 'by Nonius Collect from scalepack cell'
_diffrn_orient_matrix_UB_11 -0.699625E-1
_diffrn_orient_matrix_UB_12 -0.5008E-3
_diffrn_orient_matrix_UB_13 -0.209659E-1
_diffrn_orient_matrix_UB_21 0.85095E-2
_diffrn_orient_matrix_UB_22 0.3724E-3
_diffrn_orient_matrix_UB_23 -0.652355E-1
_diffrn_orient_matrix_UB_31 0.6882E-3
_diffrn_orient_matrix_UB_32 -0.05552
_diffrn_orient_matrix_UB_33 -0.2485E-3
_diffrn_radiation_monochromator graphite
_diffrn_radiation_probe x-ray
_diffrn_radiation_type MoK\a
_diffrn_radiation_wavelength 0.71073
_diffrn_reflns_av_R_equivalents 0.0508
_diffrn_reflns_av_unetI/netI 0.0768
_diffrn_reflns_limit_h_max 17
_diffrn_reflns_limit_h_min -17
_diffrn_reflns_limit_k_max 21
_diffrn_reflns_limit_k_min -23
_diffrn_reflns_limit_l_max 19
_diffrn_reflns_limit_l_min -19
_diffrn_reflns_number 15703
_diffrn_reflns_theta_full 27.46
_diffrn_reflns_theta_max 27.46
_diffrn_reflns_theta_min 3.56
_diffrn_source 'Enraf Nonius Kappa CCD'
_exptl_absorpt_coefficient_mu 0.277
_exptl_absorpt_correction_type none
_exptl_crystal_colour colourless
_exptl_crystal_density_diffrn 1.281
_exptl_crystal_density_method 'not measured'
_exptl_crystal_description prism
_exptl_crystal_F_000 1520
_exptl_crystal_size_max 0.35
_exptl_crystal_size_mid 0.24
_exptl_crystal_size_min 0.18
_refine_diff_density_max 0.232
_refine_diff_density_min -0.329
_refine_diff_density_rms 0.036
_refine_ls_extinction_coef 0.0035(9)
_refine_ls_extinction_expression Fc^*^=kFc[1+0.001xFc^2^\l^3^/sin(2\q)]^-1/4^
_refine_ls_extinction_method SHELXL
_refine_ls_goodness_of_fit_ref 1.004
_refine_ls_hydrogen_treatment mixed
_refine_ls_matrix_type full
_refine_ls_number_parameters 474
_refine_ls_number_reflns 8529
_refine_ls_number_restraints 0
_refine_ls_restrained_S_all 1.004
_refine_ls_R_factor_all 0.133
_refine_ls_R_factor_gt 0.0543
_refine_ls_shift/su_max 0
_refine_ls_shift/su_mean 0
_refine_ls_structure_factor_coef Fsqd
_refine_ls_weighting_details 'calc w=1/[\s^2^(Fo^2^)+(0.0682P)^2^+0.2178P] where P=(Fo^2^+2Fc^2^)/3'
_refine_ls_weighting_scheme calc
_refine_ls_wR_factor_gt 0.1268
_refine_ls_wR_factor_ref 0.1534
_reflns_number_gt 4269
_reflns_number_total 8529
_reflns_threshold_expression >2\s(I)
_cod_data_source_file jo901261j_si_004.cif
_cod_data_source_block import
_cod_database_code 4024978

loop_
_symmetry_equiv_pos_as_xyz
'x, y, z'
'-x+1/2, y+1/2, -z+1/2'
'-x, -y, -z'
'x-1/2, -y-1/2, z-1/2'

loop_
_atom_site_label
_atom_site_type_symbol
_atom_site_fract_x
_atom_site_fract_y
_atom_site_fract_z
_atom_site_U_iso_or_equiv
_atom_site_adp_type
_atom_site_occupancy
_atom_site_symmetry_multiplicity
_atom_site_calc_flag
_atom_site_refinement_flags
_atom_site_disorder_assembly
_atom_site_disorder_group
C1 C 0.45199(19) 0.81714(15) 0.89089(17) 0.0661(7) Uani 1 1 d . . .
H6 H 0.4317 0.8349 0.8317 0.079 Uiso 1 1 calc R . .
C2 C 0.48656(15) 0.74573(13) 0.90583(15) 0.0488(6) Uani 1 1 d . . .
C3 C 0.49215(16) 0.69487(14) 0.83218(16) 0.0517(6) Uani 1 1 d . . .
C4 C 0.49532(15) 0.65167(13) 0.77278(15) 0.0475(5) Uani 1 1 d . . .
C5 C 0.50135(14) 0.59643(12) 0.69990(14) 0.0428(5) Uani 1 1 d . . .
C6 C 0.40319(15) 0.58384(12) 0.64006(14) 0.0436(5) Uani 1 1 d . . .
C7 C 0.32747(17) 0.62783(16) 0.64759(18) 0.0698(8) Uani 1 1 d . . .
H22 H 0.3355 0.6666 0.6897 0.084 Uiso 1 1 calc R . .
C8 C 0.23984(19) 0.6158(2) 0.5942(2) 0.0878(10) Uani 1 1 d . . .
H21 H 0.1897 0.6465 0.6003 0.105 Uiso 1 1 calc R . .
C9 C 0.2263(2) 0.55855(19) 0.53189(19) 0.0768(9) Uani 1 1 d . . .
H20 H 0.167 0.5499 0.4965 0.092 Uiso 1 1 calc R . .
C10 C 0.3011(2) 0.51456(16) 0.52266(18) 0.0684(7) Uani 1 1 d . . .
H19 H 0.2929 0.4761 0.4802 0.082 Uiso 1 1 calc R . .
C11 C 0.38857(18) 0.52710(14) 0.57616(16) 0.0580(6) Uani 1 1 d . . .
H18 H 0.4388 0.4968 0.5691 0.07 Uiso 1 1 calc R . .
C12 C 0.53518(15) 0.52186(13) 0.74675(16) 0.0490(6) Uani 1 1 d . . .
C13 C 0.50600(16) 0.50119(15) 0.82661(16) 0.0584(7) Uani 1 1 d . . .
H16 H 0.4714 0.5347 0.8546 0.07 Uiso 1 1 calc R . .
C14 C 0.5267(2) 0.43228(19) 0.8660(2) 0.0768(9) Uani 1 1 d . . .
H15 H 0.5049 0.4192 0.9189 0.092 Uiso 1 1 calc R . .
C15 C 0.5796(2) 0.38350(19) 0.8264(3) 0.0899(10) Uani 1 1 d . . .
H14 H 0.5945 0.3372 0.8528 0.108 Uiso 1 1 calc R . .
C16 C 0.6103(2) 0.40252(17) 0.7489(3) 0.0926(10) Uani 1 1 d . . .
H13 H 0.6465 0.3691 0.7226 0.111 Uiso 1 1 calc R . .
C17 C 0.58840(19) 0.47169(15) 0.7081(2) 0.0727(8) Uani 1 1 d . . .
H12 H 0.6097 0.484 0.6547 0.087 Uiso 1 1 calc R . .
C18 C 0.57124(15) 0.62896(12) 0.64310(15) 0.0431(5) Uani 1 1 d . . .
C19 C 0.66605(16) 0.63557(14) 0.68176(17) 0.0547(6) Uani 1 1 d . . .
H28 H 0.6876 0.6175 0.7406 0.066 Uiso 1 1 calc R . .
C20 C 0.72886(17) 0.66824(15) 0.63515(19) 0.0627(7) Uani 1 1 d . . .
H27 H 0.7921 0.6721 0.6626 0.075 Uiso 1 1 calc R . .
C21 C 0.69864(19) 0.69527(16) 0.5481(2) 0.0682(8) Uani 1 1 d . . .
H26 H 0.7412 0.717 0.5163 0.082 Uiso 1 1 calc R . .
C22 C 0.60517(19) 0.68990(16) 0.50861(19) 0.0685(7) Uani 1 1 d . . .
H25 H 0.5841 0.7084 0.4499 0.082 Uiso 1 1 calc R . .
C23 C 0.54193(17) 0.65701(14) 0.55579(16) 0.0565(6) Uani 1 1 d . . .
H24 H 0.4787 0.6537 0.5282 0.068 Uiso 1 1 calc R . .
C24 C 0.44834(19) 0.86088(15) 0.96483(16) 0.0667(7) Uani 1 1 d . . .
H5 H 0.4252 0.9091 0.9577 0.08 Uiso 1 1 calc R . .
C25 C 0.48031(15) 0.83114(13) 1.05115(14) 0.0458(5) Uani 1 1 d . . .
C26 C 0.47996(15) 0.87214(13) 1.13434(16) 0.0489(6) Uani 1 1 d . . .
C27 C 0.48086(15) 0.90271(12) 1.20527(15) 0.0440(5) Uani 1 1 d . . .
C28 C 0.48356(14) 0.93789(12) 1.29648(14) 0.0429(5) Uani 1 1 d . . .
C29 C 0.58587(15) 0.93134(13) 1.34885(15) 0.0471(5) Uani 1 1 d . . .
C30 C 0.65826(17) 0.95522(15) 1.30669(17) 0.0604(7) Uani 1 1 d . . .
H36 H 0.6439 0.974 1.2474 0.072 Uiso 1 1 calc R . .
C31 C 0.75121(18) 0.95177(18) 1.3507(2) 0.0768(8) Uani 1 1 d . . .
H37 H 0.7988 0.9681 1.3213 0.092 Uiso 1 1 calc R . .
C32 C 0.7729(2) 0.92402(19) 1.4382(2) 0.0822(9) Uani 1 1 d . . .
H38 H 0.8355 0.9206 1.4678 0.099 Uiso 1 1 calc R . .
C33 C 0.7018(2) 0.90113(17) 1.48231(19) 0.0730(8) Uani 1 1 d . . .
H39 H 0.7165 0.8835 1.5421 0.088 Uiso 1 1 calc R . .
C34 C 0.60912(18) 0.90444(14) 1.43765(16) 0.0592(7) Uani 1 1 d . . .
H40 H 0.5616 0.8884 1.4675 0.071 Uiso 1 1 calc R . .
C35 C 0.45424(15) 1.01989(12) 1.28383(14) 0.0454(5) Uani 1 1 d . . .
C36 C 0.38162(17) 1.04024(15) 1.21336(18) 0.0612(7) Uani 1 1 d . . .
H30 H 0.3536 1.0048 1.1714 0.073 Uiso 1 1 calc R . .
C37 C 0.3505(2) 1.11279(18) 1.2050(2) 0.0807(9) Uani 1 1 d . . .
H31 H 0.3019 1.1257 1.1571 0.097 Uiso 1 1 calc R . .
C38 C 0.3901(2) 1.16612(16) 1.2662(3) 0.0816(9) Uani 1 1 d . . .
H32 H 0.3679 1.2147 1.2607 0.098 Uiso 1 1 calc R . .
C39 C 0.4632(2) 1.14662(15) 1.3360(2) 0.0746(8) Uani 1 1 d . . .
H33 H 0.4912 1.1824 1.3776 0.089 Uiso 1 1 calc R . .
C40 C 0.49512(18) 1.07389(15) 1.34441(17) 0.0603(7) Uani 1 1 d . . .
H34 H 0.5447 1.0613 1.3915 0.072 Uiso 1 1 calc R . .
C41 C 0.41436(16) 0.89469(13) 1.34466(14) 0.0480(6) Uani 1 1 d . . .
C42 C 0.41502(19) 0.81758(14) 1.34524(17) 0.0616(7) Uani 1 1 d . . .
H46 H 0.4563 0.792 1.3153 0.074 Uiso 1 1 calc R . .
C43 C 0.3546(2) 0.77836(17) 1.3901(2) 0.0807(9) Uani 1 1 d . . .
H45 H 0.3562 0.7267 1.3904 0.097 Uiso 1 1 calc R . .
C44 C 0.2929(2) 0.8146(2) 1.4337(2) 0.0889(10) Uani 1 1 d . . .
H44 H 0.252 0.7878 1.4628 0.107 Uiso 1 1 calc R . .
C45 C 0.2917(2) 0.8907(2) 1.4344(2) 0.0827(9) Uani 1 1 d . . .
H43 H 0.2503 0.9157 1.4647 0.099 Uiso 1 1 calc R . .
C46 C 0.35219(18) 0.93050(16) 1.39010(17) 0.0643(7) Uani 1 1 d . . .
H42 H 0.3508 0.9821 1.391 0.077 Uiso 1 1 calc R . .
N1 N 0.51729(18) 0.71911(11) 0.98986(14) 0.0721(6) Uani 1 1 d . . .
N2 N 0.51485(17) 0.76239(12) 1.06290(13) 0.0706(6) Uani 1 1 d . . .
C47 C 0.3208(2) 0.31975(16) 0.7684(2) 0.0680(7) Uani 1 1 d . . .
Cl1 Cl 0.31132(7) 0.39400(4) 0.69239(6) 0.0944(3) Uani 1 1 d . . .
Cl2 Cl 0.23717(8) 0.32916(6) 0.83859(6) 0.1086(3) Uani 1 1 d . . .
Cl3 Cl 0.30596(7) 0.23618(4) 0.70903(6) 0.0963(3) Uani 1 1 d . . .
H47 H 0.3832(19) 0.3155(15) 0.8025(19) 0.078(9) Uiso 1 1 d . . .

loop_
_atom_site_aniso_label
_atom_site_aniso_U_11
_atom_site_aniso_U_22
_atom_site_aniso_U_33
_atom_site_aniso_U_23
_atom_site_aniso_U_13
_atom_site_aniso_U_12
C1 0.0880(18) 0.0732(19) 0.0336(13) -0.0102(12) 0.0027(12) 0.0230(15)
C2 0.0556(13) 0.0552(15) 0.0369(13) -0.0138(11) 0.0117(10) -0.0061(11)
C3 0.0633(14) 0.0555(15) 0.0386(13) -0.0118(11) 0.0153(11) -0.0032(12)
C4 0.0534(13) 0.0527(14) 0.0373(13) -0.0056(11) 0.0112(10) -0.0027(11)
C5 0.0547(13) 0.0431(13) 0.0321(11) -0.0078(9) 0.0120(9) 0.0017(10)
C6 0.0559(13) 0.0424(12) 0.0337(12) -0.0047(10) 0.0118(9) -0.0009(10)
C7 0.0609(16) 0.082(2) 0.0630(18) -0.0292(15) 0.0039(13) 0.0105(15)
C8 0.0576(17) 0.122(3) 0.079(2) -0.031(2) 0.0013(15) 0.0172(17)
C9 0.0659(17) 0.101(2) 0.0590(18) -0.0100(17) 0.0011(13) -0.0156(17)
C10 0.090(2) 0.0628(17) 0.0480(15) -0.0134(13) 0.0015(14) -0.0158(16)
C11 0.0725(16) 0.0525(15) 0.0483(14) -0.0109(12) 0.0097(12) -0.0004(13)
C12 0.0510(13) 0.0473(14) 0.0471(14) -0.0029(11) 0.0051(10) 0.0006(11)
C13 0.0579(14) 0.0686(17) 0.0463(14) 0.0090(13) 0.0038(11) -0.0003(12)
C14 0.0689(18) 0.087(2) 0.0671(19) 0.0312(17) -0.0057(14) -0.0101(17)
C15 0.081(2) 0.069(2) 0.112(3) 0.031(2) -0.002(2) -0.0005(17)
C16 0.099(2) 0.0549(19) 0.130(3) 0.004(2) 0.036(2) 0.0199(17)
C17 0.0902(19) 0.0516(17) 0.084(2) -0.0001(15) 0.0375(16) 0.0086(15)
C18 0.0537(13) 0.0389(12) 0.0386(12) -0.0077(10) 0.0138(10) 0.0014(10)
C19 0.0593(15) 0.0589(16) 0.0464(14) -0.0035(12) 0.0117(11) 0.0001(12)
C20 0.0511(14) 0.0706(18) 0.0676(18) -0.0097(15) 0.0144(12) 0.0007(13)
C21 0.0703(18) 0.0674(18) 0.076(2) -0.0008(15) 0.0370(15) -0.0035(14)
C22 0.0772(18) 0.078(2) 0.0539(16) 0.0172(14) 0.0229(13) 0.0009(15)
C23 0.0575(14) 0.0645(16) 0.0479(14) 0.0069(12) 0.0108(11) 0.0024(12)
C24 0.0937(19) 0.0630(17) 0.0419(15) -0.0103(12) 0.0095(13) 0.0261(15)
C25 0.0501(12) 0.0523(14) 0.0366(12) -0.0128(10) 0.0123(9) -0.0055(11)
C26 0.0529(13) 0.0563(15) 0.0393(13) -0.0098(11) 0.0132(10) -0.0051(11)
C27 0.0503(12) 0.0473(13) 0.0352(12) -0.0065(10) 0.0101(9) -0.0032(10)
C28 0.0533(12) 0.0434(13) 0.0329(11) -0.0091(10) 0.0101(9) -0.0029(10)
C29 0.0557(13) 0.0450(13) 0.0395(13) -0.0103(10) 0.0063(10) -0.0010(11)
C30 0.0636(15) 0.0681(17) 0.0484(15) 0.0007(12) 0.0082(12) -0.0074(13)
C31 0.0556(16) 0.101(2) 0.071(2) -0.0010(17) 0.0066(13) -0.0089(15)
C32 0.0637(17) 0.098(2) 0.077(2) -0.0110(18) -0.0078(16) 0.0044(17)
C33 0.082(2) 0.083(2) 0.0456(16) -0.0042(14) -0.0094(14) 0.0087(16)
C34 0.0710(16) 0.0633(17) 0.0414(14) -0.0090(12) 0.0057(12) -0.0016(13)
C35 0.0557(13) 0.0446(13) 0.0396(13) -0.0056(10) 0.0185(10) -0.0020(11)
C36 0.0666(15) 0.0561(16) 0.0596(16) -0.0069(13) 0.0084(12) 0.0056(13)
C37 0.0820(19) 0.072(2) 0.089(2) 0.0058(18) 0.0179(16) 0.0199(17)
C38 0.105(2) 0.0475(17) 0.104(3) 0.0056(17) 0.051(2) 0.0178(17)
C39 0.104(2) 0.0480(16) 0.080(2) -0.0159(15) 0.0395(17) -0.0107(16)
C40 0.0754(16) 0.0559(16) 0.0518(15) -0.0119(12) 0.0177(12) -0.0048(13)
C41 0.0618(14) 0.0515(14) 0.0308(12) -0.0069(10) 0.0086(10) -0.0086(11)
C42 0.0829(17) 0.0534(16) 0.0496(15) -0.0044(12) 0.0150(13) -0.0079(13)
C43 0.118(2) 0.0652(19) 0.0598(18) 0.0006(15) 0.0190(17) -0.0300(18)
C44 0.111(2) 0.109(3) 0.0525(18) -0.0093(18) 0.0324(17) -0.049(2)
C45 0.096(2) 0.100(3) 0.0621(19) -0.0119(17) 0.0421(16) -0.0212(19)
C46 0.0832(17) 0.0667(17) 0.0496(15) -0.0112(13) 0.0292(13) -0.0111(14)
N1 0.1273(19) 0.0497(13) 0.0400(12) -0.0080(10) 0.0178(12) 0.0069(13)
N2 0.1229(19) 0.0551(14) 0.0336(11) -0.0089(10) 0.0144(11) 0.0065(13)
C47 0.0798(19) 0.0680(19) 0.0579(17) 0.0041(14) 0.0175(14) -0.0041(15)
Cl1 0.1475(8) 0.0662(5) 0.0728(5) 0.0058(4) 0.0295(5) -0.0213(5)
Cl2 0.1574(8) 0.1009(7) 0.0861(6) -0.0035(5) 0.0702(6) 0.0073(6)
Cl3 0.1481(8) 0.0608(5) 0.0938(6) -0.0065(4) 0.0581(5) -0.0019(5)

loop_
_atom_type_symbol
_atom_type_description
_atom_type_scat_dispersion_real
_atom_type_scat_dispersion_imag
_atom_type_scat_source
C C 0.0033 0.0016 'International Tables Vol C Tables 4.2.6.8 and 6.1.1.4'
H H 0 0 'International Tables Vol C Tables 4.2.6.8 and 6.1.1.4'
Cl Cl 0.1484 0.1585 'International Tables Vol C Tables 4.2.6.8 and 6.1.1.4'
N N 0.0061 0.0033 'International Tables Vol C Tables 4.2.6.8 and 6.1.1.4'

loop_
_geom_angle_atom_site_label_1
_geom_angle_atom_site_label_2
_geom_angle_atom_site_label_3
_geom_angle
_geom_angle_site_symmetry_1
_geom_angle_site_symmetry_3
_geom_angle_publ_flag
C24 C1 C2 118.5(2) . . ?
C24 C1 H6 120.8 . . ?
C2 C1 H6 120.8 . . ?
N1 C2 C1 122.1(2) . . ?
N1 C2 C3 115.2(2) . . ?
C1 C2 C3 122.7(2) . . ?
C4 C3 C2 178.1(3) . . ?
C3 C4 C5 178.5(3) . . ?
C4 C5 C6 110.18(17) . . ?
C4 C5 C18 106.15(18) . . ?
C6 C5 C18 111.39(17) . . ?
C4 C5 C12 108.06(18) . . ?
C6 C5 C12 108.03(17) . . ?
C18 C5 C12 112.97(17) . . ?
C7 C6 C11 117.5(2) . . ?
C7 C6 C5 121.91(19) . . ?
C11 C6 C5 120.6(2) . . ?
C6 C7 C8 121.5(2) . . ?
C6 C7 H22 119.3 . . ?
C8 C7 H22 119.3 . . ?
C9 C8 C7 120.3(3) . . ?
C9 C8 H21 119.9 . . ?
C7 C8 H21 119.9 . . ?
C10 C9 C8 119.2(2) . . ?
C10 C9 H20 120.4 . . ?
C8 C9 H20 120.4 . . ?
C9 C10 C11 120.2(2) . . ?
C9 C10 H19 119.9 . . ?
C11 C10 H19 119.9 . . ?
C10 C11 C6 121.4(2) . . ?
C10 C11 H18 119.3 . . ?
C6 C11 H18 119.3 . . ?
C17 C12 C13 117.7(2) . . ?
C17 C12 C5 122.3(2) . . ?
C13 C12 C5 119.8(2) . . ?
C14 C13 C12 121.9(3) . . ?
C14 C13 H16 119 . . ?
C12 C13 H16 119 . . ?
C15 C14 C13 119.3(3) . . ?
C15 C14 H15 120.4 . . ?
C13 C14 H15 120.4 . . ?
C16 C15 C14 120.2(3) . . ?
C16 C15 H14 119.9 . . ?
C14 C15 H14 119.9 . . ?
C15 C16 C17 120.8(3) . . ?
C15 C16 H13 119.6 . . ?
C17 C16 H13 119.6 . . ?
C12 C17 C16 120.1(3) . . ?
C12 C17 H12 119.9 . . ?
C16 C17 H12 119.9 . . ?
C23 C18 C19 117.5(2) . . ?
C23 C18 C5 122.30(19) . . ?
C19 C18 C5 120.1(2) . . ?
C20 C19 C18 121.5(2) . . ?
C20 C19 H28 119.2 . . ?
C18 C19 H28 119.2 . . ?
C21 C20 C19 120.2(2) . . ?
C21 C20 H27 119.9 . . ?
C19 C20 H27 119.9 . . ?
C22 C21 C20 119.4(2) . . ?
C22 C21 H26 120.3 . . ?
C20 C21 H26 120.3 . . ?
C21 C22 C23 120.3(3) . . ?
C21 C22 H25 119.9 . . ?
C23 C22 H25 119.9 . . ?
C18 C23 C22 121.1(2) . . ?
C18 C23 H24 119.4 . . ?
C22 C23 H24 119.4 . . ?
C1 C24 C25 117.8(2) . . ?
C1 C24 H5 121.1 . . ?
C25 C24 H5 121.1 . . ?
N2 C25 C24 122.0(2) . . ?
N2 C25 C26 115.2(2) . . ?
C24 C25 C26 122.8(2) . . ?
C27 C26 C25 176.7(3) . . ?
C26 C27 C28 177.4(2) . . ?
C27 C28 C35 109.74(17) . . ?
C27 C28 C29 106.56(17) . . ?
C35 C28 C29 110.57(17) . . ?
C27 C28 C41 107.42(17) . . ?
C35 C28 C41 110.65(17) . . ?
C29 C28 C41 111.76(18) . . ?
C30 C29 C34 118.1(2) . . ?
C30 C29 C28 118.8(2) . . ?
C34 C29 C28 123.0(2) . . ?
C31 C30 C29 121.5(2) . . ?
C31 C30 H36 119.3 . . ?
C29 C30 H36 119.3 . . ?
C32 C31 C30 119.5(3) . . ?
C32 C31 H37 120.2 . . ?
C30 C31 H37 120.2 . . ?
C31 C32 C33 120.1(3) . . ?
C31 C32 H38 120 . . ?
C33 C32 H38 120 . . ?
C34 C33 C32 120.0(3) . . ?
C34 C33 H39 120 . . ?
C32 C33 H39 120 . . ?
C33 C34 C29 120.8(3) . . ?
C33 C34 H40 119.6 . . ?
C29 C34 H40 119.6 . . ?
C40 C35 C36 118.5(2) . . ?
C40 C35 C28 121.5(2) . . ?
C36 C35 C28 119.9(2) . . ?
C37 C36 C35 120.4(3) . . ?
C37 C36 H30 119.8 . . ?
C35 C36 H30 119.8 . . ?
C38 C37 C36 121.0(3) . . ?
C38 C37 H31 119.5 . . ?
C36 C37 H31 119.5 . . ?
C37 C38 C39 119.0(3) . . ?
C37 C38 H32 120.5 . . ?
C39 C38 H32 120.5 . . ?
C38 C39 C40 120.2(3) . . ?
C38 C39 H33 119.9 . . ?
C40 C39 H33 119.9 . . ?
C35 C40 C39 120.9(2) . . ?
C35 C40 H34 119.6 . . ?
C39 C40 H34 119.6 . . ?
C46 C41 C42 117.9(2) . . ?
C46 C41 C28 121.9(2) . . ?
C42 C41 C28 120.1(2) . . ?
C43 C42 C41 120.5(3) . . ?
C43 C42 H46 119.7 . . ?
C41 C42 H46 119.7 . . ?
C44 C43 C42 120.8(3) . . ?
C44 C43 H45 119.6 . . ?
C42 C43 H45 119.6 . . ?
C43 C44 C45 119.5(3) . . ?
C43 C44 H44 120.2 . . ?
C45 C44 H44 120.2 . . ?
C44 C45 C46 120.2(3) . . ?
C44 C45 H43 119.9 . . ?
C46 C45 H43 119.9 . . ?
C41 C46 C45 121.1(3) . . ?
C41 C46 H42 119.5 . . ?
C45 C46 H42 119.5 . . ?
C2 N1 N2 119.6(2) . . ?
C25 N2 N1 120.0(2) . . ?
Cl3 C47 Cl1 110.45(16) . . ?
Cl3 C47 Cl2 110.77(16) . . ?
Cl1 C47 Cl2 109.56(17) . . ?
Cl3 C47 H47 102.4(17) . . ?
Cl1 C47 H47 111.0(17) . . ?
Cl2 C47 H47 112.5(17) . . ?

loop_
_geom_bond_atom_site_label_1
_geom_bond_atom_site_label_2
_geom_bond_distance
_geom_bond_site_symmetry_2
_geom_bond_publ_flag
C1 C24 1.361(3) . ?
C1 C2 1.382(3) . ?
C1 H6 0.93 . ?
C2 N1 1.333(3) . ?
C2 C3 1.441(3) . ?
C3 C4 1.184(3) . ?
C4 C5 1.485(3) . ?
C5 C6 1.542(3) . ?
C5 C18 1.548(3) . ?
C5 C12 1.549(3) . ?
C6 C7 1.372(3) . ?
C6 C11 1.384(3) . ?
C7 C8 1.378(3) . ?
C7 H22 0.93 . ?
C8 C9 1.375(4) . ?
C8 H21 0.93 . ?
C9 C10 1.368(4) . ?
C9 H20 0.93 . ?
C10 C11 1.379(3) . ?
C10 H19 0.93 . ?
C11 H18 0.93 . ?
C12 C17 1.380(3) . ?
C12 C13 1.383(3) . ?
C13 C14 1.381(4) . ?
C13 H16 0.93 . ?
C14 C15 1.368(5) . ?
C14 H15 0.93 . ?
C15 C16 1.354(5) . ?
C15 H14 0.93 . ?
C16 C17 1.396(4) . ?
C16 H13 0.93 . ?
C17 H12 0.93 . ?
C18 C23 1.382(3) . ?
C18 C19 1.387(3) . ?
C19 C20 1.374(4) . ?
C19 H28 0.93 . ?
C20 C21 1.373(4) . ?
C20 H27 0.93 . ?
C21 C22 1.371(4) . ?
C21 H26 0.93 . ?
C22 C23 1.385(3) . ?
C22 H25 0.93 . ?
C23 H24 0.93 . ?
C24 C25 1.386(3) . ?
C24 H5 0.93 . ?
C25 N2 1.334(3) . ?
C25 C26 1.441(3) . ?
C26 C27 1.187(3) . ?
C27 C28 1.490(3) . ?
C28 C35 1.538(3) . ?
C28 C29 1.540(3) . ?
C28 C41 1.545(3) . ?
C29 C30 1.385(3) . ?
C29 C34 1.386(3) . ?
C30 C31 1.380(3) . ?
C30 H36 0.93 . ?
C31 C32 1.373(4) . ?
C31 H37 0.93 . ?
C32 C33 1.382(4) . ?
C32 H38 0.93 . ?
C33 C34 1.379(3) . ?
C33 H39 0.93 . ?
C34 H40 0.93 . ?
C35 C40 1.380(3) . ?
C35 C36 1.385(3) . ?
C36 C37 1.380(4) . ?
C36 H30 0.93 . ?
C37 C38 1.371(4) . ?
C37 H31 0.93 . ?
C38 C39 1.380(4) . ?
C38 H32 0.93 . ?
C39 C40 1.386(4) . ?
C39 H33 0.93 . ?
C40 H34 0.93 . ?
C41 C46 1.381(3) . ?
C41 C42 1.389(3) . ?
C42 C43 1.387(4) . ?
C42 H46 0.93 . ?
C43 C44 1.363(5) . ?
C43 H45 0.93 . ?
C44 C45 1.371(5) . ?
C44 H44 0.93 . ?
C45 C46 1.389(4) . ?
C45 H43 0.93 . ?
C46 H42 0.93 . ?
N1 N2 1.342(3) . ?
C47 Cl3 1.737(3) . ?
C47 Cl1 1.739(3) . ?
C47 Cl2 1.747(3) . ?
C47 H47 0.95(3) . ?

loop_
_geom_torsion_atom_site_label_1
_geom_torsion_atom_site_label_2
_geom_torsion_atom_site_label_3
_geom_torsion_atom_site_label_4
_geom_torsion
_geom_torsion_site_symmetry_1
_geom_torsion_site_symmetry_2
_geom_torsion_site_symmetry_3
_geom_torsion_site_symmetry_4
_geom_torsion_publ_flag
C24 C1 C2 N1 -0.9(4) . . . . ?
C24 C1 C2 C3 179.2(2) . . . . ?
C4 C5 C6 C7 9.5(3) . . . . ?
C18 C5 C6 C7 -108.1(3) . . . . ?
C12 C5 C6 C7 127.3(2) . . . . ?
C4 C5 C6 C11 -170.6(2) . . . . ?
C18 C5 C6 C11 71.9(3) . . . . ?
C12 C5 C6 C11 -52.8(3) . . . . ?
C11 C6 C7 C8 0.5(4) . . . . ?
C5 C6 C7 C8 -179.6(3) . . . . ?
C6 C7 C8 C9 0.3(5) . . . . ?
C7 C8 C9 C10 -1.0(5) . . . . ?
C8 C9 C10 C11 0.8(5) . . . . ?
C9 C10 C11 C6 0.0(4) . . . . ?
C7 C6 C11 C10 -0.7(4) . . . . ?
C5 C6 C11 C10 179.4(2) . . . . ?
C4 C5 C12 C17 -149.2(2) . . . . ?
C6 C5 C12 C17 91.6(2) . . . . ?
C18 C5 C12 C17 -32.1(3) . . . . ?
C4 C5 C12 C13 35.8(3) . . . . ?
C6 C5 C12 C13 -83.4(2) . . . . ?
C18 C5 C12 C13 152.9(2) . . . . ?
C17 C12 C13 C14 -1.6(4) . . . . ?
C5 C12 C13 C14 173.6(2) . . . . ?
C12 C13 C14 C15 1.7(4) . . . . ?
C13 C14 C15 C16 -0.7(5) . . . . ?
C14 C15 C16 C17 -0.3(5) . . . . ?
C13 C12 C17 C16 0.6(4) . . . . ?
C5 C12 C17 C16 -174.5(3) . . . . ?
C15 C16 C17 C12 0.3(5) . . . . ?
C4 C5 C18 C23 -107.3(2) . . . . ?
C6 C5 C18 C23 12.6(3) . . . . ?
C12 C5 C18 C23 134.5(2) . . . . ?
C4 C5 C18 C19 68.1(3) . . . . ?
C6 C5 C18 C19 -171.93(19) . . . . ?
C12 C5 C18 C19 -50.1(3) . . . . ?
C23 C18 C19 C20 -0.4(4) . . . . ?
C5 C18 C19 C20 -176.1(2) . . . . ?
C18 C19 C20 C21 -0.1(4) . . . . ?
C19 C20 C21 C22 0.5(4) . . . . ?
C20 C21 C22 C23 -0.5(4) . . . . ?
C19 C18 C23 C22 0.5(4) . . . . ?
C5 C18 C23 C22 176.0(2) . . . . ?
C21 C22 C23 C18 -0.1(4) . . . . ?
C2 C1 C24 C25 0.4(4) . . . . ?
C1 C24 C25 N2 0.8(4) . . . . ?
C1 C24 C25 C26 180.0(2) . . . . ?
C27 C28 C29 C30 51.3(3) . . . . ?
C35 C28 C29 C30 -67.9(3) . . . . ?
C41 C28 C29 C30 168.4(2) . . . . ?
C27 C28 C29 C34 -130.5(2) . . . . ?
C35 C28 C29 C34 110.3(2) . . . . ?
C41 C28 C29 C34 -13.5(3) . . . . ?
C34 C29 C30 C31 0.8(4) . . . . ?
C28 C29 C30 C31 179.0(2) . . . . ?
C29 C30 C31 C32 0.1(4) . . . . ?
C30 C31 C32 C33 -1.3(5) . . . . ?
C31 C32 C33 C34 1.6(5) . . . . ?
C32 C33 C34 C29 -0.7(4) . . . . ?
C30 C29 C34 C33 -0.5(4) . . . . ?
C28 C29 C34 C33 -178.6(2) . . . . ?
C27 C28 C35 C40 -144.2(2) . . . . ?
C29 C28 C35 C40 -27.0(3) . . . . ?
C41 C28 C35 C40 97.4(2) . . . . ?
C27 C28 C35 C36 39.5(3) . . . . ?
C29 C28 C35 C36 156.7(2) . . . . ?
C41 C28 C35 C36 -78.9(2) . . . . ?
C40 C35 C36 C37 -0.7(4) . . . . ?
C28 C35 C36 C37 175.7(2) . . . . ?
C35 C36 C37 C38 -0.4(5) . . . . ?
C36 C37 C38 C39 1.2(5) . . . . ?
C37 C38 C39 C40 -0.8(4) . . . . ?
C36 C35 C40 C39 1.1(4) . . . . ?
C28 C35 C40 C39 -175.2(2) . . . . ?
C38 C39 C40 C35 -0.4(4) . . . . ?
C27 C28 C41 C46 -135.5(2) . . . . ?
C35 C28 C41 C46 -15.7(3) . . . . ?
C29 C28 C41 C46 108.0(2) . . . . ?
C27 C28 C41 C42 46.2(3) . . . . ?
C35 C28 C41 C42 166.0(2) . . . . ?
C29 C28 C41 C42 -70.3(3) . . . . ?
C46 C41 C42 C43 0.2(4) . . . . ?
C28 C41 C42 C43 178.5(2) . . . . ?
C41 C42 C43 C44 0.6(4) . . . . ?
C42 C43 C44 C45 -1.0(5) . . . . ?
C43 C44 C45 C46 0.7(5) . . . . ?
C42 C41 C46 C45 -0.5(4) . . . . ?
C28 C41 C46 C45 -178.8(2) . . . . ?
C44 C45 C46 C41 0.0(4) . . . . ?
C1 C2 N1 N2 0.1(4) . . . . ?
C3 C2 N1 N2 -180.0(2) . . . . ?
C24 C25 N2 N1 -1.6(4) . . . . ?
C26 C25 N2 N1 179.2(2) . . . . ?
C2 N1 N2 C25 1.1(4) . . . . ?

loop_
_cod_related_entry_id
_cod_related_entry_database
_cod_related_entry_code
1 ChemSpider 30659068
